data_7216656
loop_
_publ_author_name
'Centore, Roberto'
'Caus\`a, Mauro'
'Cerciello, Francesca'
'Capone, Fabio'
'Fusco, Sandra'

_publ_section_title
;
 Orthogonal H-bonding synthons, actual and virtual structures in molecular
 crystals: a case study
;
_journal_issue 39
_journal_name_full CrystEngComm
_journal_page_first 9168
_journal_paper_doi 10.1039/C4CE00956H
_journal_volume 16
_journal_year 2014
_chemical_formula_moiety 'C8 H8 Cl N3 O2'
_chemical_formula_sum 'C8 H8 Cl N3 O2'
_chemical_formula_weight 213.62
_chemical_name_systematic
;
 N-(4-chlorobenzamide)urea
;
_space_group_IT_number 14
_symmetry_cell_setting monoclinic
_symmetry_space_group_name_Hall '-P 2ybc'
_symmetry_space_group_name_H-M 'P 1 21/c 1'
_atom_sites_solution_hydrogens geom
_atom_sites_solution_primary direct
_atom_sites_solution_secondary difmap
_audit_creation_method SHELXL-97
_cell_angle_alpha 90.00
_cell_angle_beta 90.76(3)
_cell_angle_gamma 90.00
_cell_formula_units_Z 4
_cell_length_a 6.786(4)
_cell_length_b 4.604(3)
_cell_length_c 30.169(8)
_cell_measurement_reflns_used 110
_cell_measurement_temperature 293(2)
_cell_measurement_theta_max 24.07
_cell_measurement_theta_min 5.87
_cell_volume 942.5(9)
_computing_cell_refinement
;
Dirax/lsq (Duisenberg et al., 2000)
;
_computing_data_collection 'Collect (Nonius BV, 1997-2000)'
_computing_data_reduction
;
EvalCCD (Duisenberg & Schreurs 1990-2000)
;
_computing_molecular_graphics
;
Ortep-3 for Windows (Farrugia, 1997) and 
Mercury (Macrae <i>et al.</i>, 2006)
;
_computing_publication_material 'WinGX (Farrugia, 2012)'
_computing_structure_refinement 'SHELXL-97 (Sheldrick, 2008)'
_computing_structure_solution 'SIR97 (Altomare at al, 1999)'
_diffrn_ambient_temperature 293(2)
_diffrn_detector 'CCD plate'
_diffrn_detector_area_resol_mean 9
_diffrn_detector_type
;
Bruker-Nonius 95mm CCD camera on \k-goniostat
;
_diffrn_measured_fraction_theta_full 0.971
_diffrn_measured_fraction_theta_max 0.971
_diffrn_measurement_device 'four-circle diffractometer'
_diffrn_measurement_device_type 'Bruker-Nonius KappaCCD'
_diffrn_measurement_method
;
CCD rotation images, thick slices
;
_diffrn_radiation_monochromator graphite
_diffrn_radiation_probe x-ray
_diffrn_radiation_source 'normal-focus sealed tube'
_diffrn_radiation_type MoK\a
_diffrn_radiation_wavelength 0.71073
_diffrn_reflns_av_R_equivalents 0.0335
_diffrn_reflns_av_sigmaI/netI 0.0398
_diffrn_reflns_limit_h_max 8
_diffrn_reflns_limit_h_min -8
_diffrn_reflns_limit_k_max 5
_diffrn_reflns_limit_k_min -5
_diffrn_reflns_limit_l_max 25
_diffrn_reflns_limit_l_min -38
_diffrn_reflns_number 6532
_diffrn_reflns_theta_full 27.50
_diffrn_reflns_theta_max 27.50
_diffrn_reflns_theta_min 3.00
_exptl_absorpt_coefficient_mu 0.381
_exptl_absorpt_correction_T_max 0.9701
_exptl_absorpt_correction_T_min 0.8322
_exptl_absorpt_correction_type multi-scan
_exptl_absorpt_process_details
;
 SADABS (Bruker, 2000)
;
_exptl_crystal_colour colourless
_exptl_crystal_density_diffrn 1.506
_exptl_crystal_density_method 'not measured'
_exptl_crystal_description prism
_exptl_crystal_F_000 440
_exptl_crystal_size_max 0.50
_exptl_crystal_size_mid 0.30
_exptl_crystal_size_min 0.08
_refine_diff_density_max 0.270
_refine_diff_density_min -0.300
_refine_diff_density_rms 0.040
_refine_ls_extinction_method none
_refine_ls_goodness_of_fit_ref 0.983
_refine_ls_hydrogen_treatment mixed
_refine_ls_matrix_type full
_refine_ls_number_parameters 139
_refine_ls_number_reflns 2089
_refine_ls_number_restraints 0
_refine_ls_restrained_S_all 0.983
_refine_ls_R_factor_all 0.0878
_refine_ls_R_factor_gt 0.0448
_refine_ls_shift/su_max 0.000
_refine_ls_shift/su_mean 0.000
_refine_ls_structure_factor_coef Fsqd
_refine_ls_weighting_details 'calc w=1/[\s^2^(Fo^2^)+(0.0387P)^2^+0.5241P] where P=(Fo^2^+2Fc^2^)/3'
_refine_ls_weighting_scheme calc
_refine_ls_wR_factor_gt 0.0931
_refine_ls_wR_factor_ref 0.1114
_reflns_number_gt 1322
_reflns_number_total 2089
_reflns_threshold_expression I>2sigma(I)
_cod_data_source_file c4ce00956h21.cif
_cod_data_source_block smc53
_cod_depositor_comments 'Adding full bibliography for 7216651--7216656.cif.'
_cod_database_code 7216656

loop_
_symmetry_equiv_pos_as_xyz
'x, y, z'
'-x, y+1/2, -z+1/2'
'-x, -y, -z'
'x, -y-1/2, z-1/2'

loop_
_atom_site_label
_atom_site_type_symbol
_atom_site_fract_x
_atom_site_fract_y
_atom_site_fract_z
_atom_site_U_iso_or_equiv
_atom_site_adp_type
_atom_site_occupancy
_atom_site_symmetry_multiplicity
_atom_site_calc_flag
_atom_site_refinement_flags
C1 C 0.2832(3) 0.3138(4) 0.51680(7) 0.0358(5) Uani 1 1 d .
C2 C 0.2142(3) 0.3359(5) 0.41094(7) 0.0406(5) Uani 1 1 d .
C3 C 0.0811(3) 0.4580(5) 0.37612(7) 0.0410(5) Uani 1 1 d .
C4 C 0.1556(3) 0.6578(6) 0.34663(8) 0.0525(6) Uani 1 1 d .
H4 H 0.2869 0.7141 0.3490 0.063 Uiso 1 1 calc R
C5 C 0.0367(4) 0.7746(6) 0.31372(8) 0.0632(7) Uani 1 1 d .
H5 H 0.0869 0.9104 0.2940 0.076 Uiso 1 1 calc R
C6 C -0.1561(4) 0.6882(6) 0.31039(8) 0.0565(7) Uani 1 1 d .
C7 C -0.2324(3) 0.4885(6) 0.33879(8) 0.0562(7) Uani 1 1 d .
H7 H -0.3632 0.4307 0.3359 0.067 Uiso 1 1 calc R
C8 C -0.1147(3) 0.3733(6) 0.37175(7) 0.0501(6) Uani 1 1 d .
H8 H -0.1664 0.2377 0.3913 0.060 Uiso 1 1 calc R
N1 N 0.3689(3) 0.1868(4) 0.55169(7) 0.0439(5) Uani 1 1 d .
H1A H 0.421(4) 0.299(6) 0.5705(8) 0.053 Uiso 1 1 d .
H1B H 0.404(3) 0.015(6) 0.5507(7) 0.053 Uiso 1 1 d .
N2 N 0.2322(3) 0.1373(4) 0.48293(6) 0.0459(5) Uani 1 1 d .
H2N H 0.236(3) -0.042(6) 0.4866(8) 0.055 Uiso 1 1 d .
N3 N 0.1240(3) 0.2450(4) 0.44776(6) 0.0438(5) Uani 1 1 d .
H3N H 0.006(4) 0.287(5) 0.4526(8) 0.053 Uiso 1 1 d .
O1 O 0.2476(2) 0.5784(3) 0.51585(5) 0.0444(4) Uani 1 1 d .
O2 O 0.3925(2) 0.3183(4) 0.40612(5) 0.0535(4) Uani 1 1 d .
Cl1 Cl -0.30652(13) 0.8359(2) 0.26933(3) 0.0932(3) Uani 1 1 d .

loop_
_atom_site_aniso_label
_atom_site_aniso_U_11
_atom_site_aniso_U_22
_atom_site_aniso_U_33
_atom_site_aniso_U_23
_atom_site_aniso_U_13
_atom_site_aniso_U_12
C1 0.0299(10) 0.0273(12) 0.0506(12) 0.0044(10) 0.0118(8) 0.0034(9)
C2 0.0382(12) 0.0316(12) 0.0520(12) -0.0016(10) 0.0041(9) -0.0012(10)
C3 0.0402(12) 0.0386(12) 0.0444(11) -0.0022(10) 0.0063(9) 0.0033(10)
C4 0.0464(13) 0.0557(16) 0.0553(13) 0.0084(12) 0.0043(10) -0.0038(12)
C5 0.0729(18) 0.0636(18) 0.0530(14) 0.0128(13) 0.0049(12) -0.0041(14)
C6 0.0605(16) 0.0624(17) 0.0463(13) -0.0030(12) -0.0066(11) 0.0122(14)
C7 0.0444(13) 0.0677(18) 0.0565(14) -0.0047(13) -0.0013(11) 0.0010(13)
C8 0.0416(12) 0.0587(16) 0.0502(13) 0.0041(12) 0.0052(10) -0.0022(12)
N1 0.0481(11) 0.0301(11) 0.0534(11) 0.0038(9) 0.0007(8) 0.0088(9)
N2 0.0568(12) 0.0280(10) 0.0527(11) 0.0061(9) -0.0002(9) 0.0088(10)
N3 0.0372(10) 0.0444(11) 0.0499(10) 0.0078(9) 0.0045(8) 0.0065(9)
O1 0.0451(8) 0.0219(8) 0.0663(10) 0.0048(7) 0.0070(7) 0.0062(7)
O2 0.0342(9) 0.0609(11) 0.0655(10) 0.0080(9) 0.0057(7) 0.0014(8)
Cl1 0.1050(6) 0.1020(7) 0.0716(5) 0.0102(5) -0.0348(4) 0.0153(5)

loop_
_atom_type_symbol
_atom_type_description
_atom_type_scat_dispersion_real
_atom_type_scat_dispersion_imag
_atom_type_scat_source
C C 0.0033 0.0016 'International Tables Vol C Tables 4.2.6.8 and 6.1.1.4'
H H 0.0000 0.0000 'International Tables Vol C Tables 4.2.6.8 and 6.1.1.4'
N N 0.0061 0.0033 'International Tables Vol C Tables 4.2.6.8 and 6.1.1.4'
O O 0.0106 0.0060 'International Tables Vol C Tables 4.2.6.8 and 6.1.1.4'
Cl Cl 0.1484 0.1585 'International Tables Vol C Tables 4.2.6.8 and 6.1.1.4'

loop_
_geom_angle_atom_site_label_1
_geom_angle_atom_site_label_2
_geom_angle_atom_site_label_3
_geom_angle
_geom_angle_publ_flag
O1 C1 N1 122.1(2) no
O1 C1 N2 121.8(2) no
N1 C1 N2 116.1(2) no
O2 C2 N3 122.7(2) no
O2 C2 C3 122.3(2) no
N3 C2 C3 115.04(19) no
C4 C3 C8 118.9(2) no
C4 C3 C2 118.9(2) no
C8 C3 C2 122.2(2) no
C5 C4 C3 120.5(2) no
C5 C4 H4 119.7 no
C3 C4 H4 119.7 no
C6 C5 C4 119.2(2) no
C6 C5 H5 120.4 no
C4 C5 H5 120.4 no
C7 C6 C5 121.3(2) no
C7 C6 Cl1 119.3(2) no
C5 C6 Cl1 119.4(2) no
C6 C7 C8 119.6(2) no
C6 C7 H7 120.2 no
C8 C7 H7 120.2 no
C7 C8 C3 120.4(2) no
C7 C8 H8 119.8 no
C3 C8 H8 119.8 no
C1 N1 H1A 116.0(17) no
C1 N1 H1B 121.0(16) no
H1A N1 H1B 120(2) no
C1 N2 N3 119.79(19) no
C1 N2 H2N 119.3(17) no
N3 N2 H2N 118.3(17) no
C2 N3 N2 120.43(19) no
C2 N3 H3N 121.3(16) no
N2 N3 H3N 116.7(16) no

loop_
_geom_bond_atom_site_label_1
_geom_bond_atom_site_label_2
_geom_bond_distance
_geom_bond_publ_flag
C1 O1 1.242(2) no
C1 N1 1.331(3) no
C1 N2 1.347(3) no
C2 O2 1.223(3) no
C2 N3 1.343(3) no
C2 C3 1.487(3) no
C3 C4 1.380(3) no
C3 C8 1.389(3) no
C4 C5 1.380(3) no
C4 H4 0.9300 no
C5 C6 1.370(4) no
C5 H5 0.9300 no
C6 C7 1.364(4) no
C6 Cl1 1.734(2) no
C7 C8 1.374(3) no
C7 H7 0.9300 no
C8 H8 0.9300 no
N1 H1A 0.84(2) no
N1 H1B 0.83(3) no
N2 N3 1.375(3) no
N2 H2N 0.84(3) no
N3 H3N 0.84(2) no

loop_
_geom_torsion_atom_site_label_1
_geom_torsion_atom_site_label_2
_geom_torsion_atom_site_label_3
_geom_torsion_atom_site_label_4
_geom_torsion
_geom_torsion_publ_flag
O2 C2 C3 C4 -26.7(3) no
N3 C2 C3 C4 153.8(2) no
O2 C2 C3 C8 152.0(2) no
N3 C2 C3 C8 -27.5(3) no
C8 C3 C4 C5 0.9(4) no
C2 C3 C4 C5 179.6(2) no
C3 C4 C5 C6 -0.5(4) no
C4 C5 C6 C7 -0.3(4) no
C4 C5 C6 Cl1 179.6(2) no
C5 C6 C7 C8 0.7(4) no
Cl1 C6 C7 C8 -179.20(19) no
C6 C7 C8 C3 -0.3(4) no
C4 C3 C8 C7 -0.5(3) no
C2 C3 C8 C7 -179.2(2) no
O1 C1 N2 N3 -5.4(3) no
N1 C1 N2 N3 172.94(19) no
O2 C2 N3 N2 2.8(3) no
C3 C2 N3 N2 -177.72(19) no
C1 N2 N3 C2 95.6(3) no
